data_4346432
loop_
_publ_author_name
'Olivo, Giorgio'
'Nardi, Martina'
'V\`idal, Diego'
'Barbieri, Alessia'
'Lapi, Andrea'
'G\'omez, Laura'
'Lanzalunga, Osvaldo'
'Costas, Miquel'
'Di Stefano, Stefano'

_publ_section_title
;
 C-H Bond Oxidation Catalyzed by an Imine-Based Iron Complex: A
 Mechanistic Insight.
;
_journal_issue 21
_journal_name_full 'Inorganic chemistry'
_journal_page_first 10141
_journal_page_last 10152
_journal_paper_doi 10.1021/acs.inorgchem.5b01500
_journal_volume 54
_journal_year 2015
_chemical_formula_moiety 'C24 H22 Fe N6, C F3 O3 S, Cl O4'
_chemical_formula_sum 'C25 H22 Cl F3 Fe N6 O7 S'
_chemical_formula_weight 698.84
_space_group_crystal_system monoclinic
_space_group_IT_number 9
_space_group_name_Hall 'C -2yc'
_space_group_name_H-M_alt 'C 1 c 1'
_atom_sites_solution_hydrogens geom
_audit_creation_method SHELXL-2013
_cell_angle_alpha 90
_cell_angle_beta 104.8510(10)
_cell_angle_gamma 90
_cell_formula_units_Z 4
_cell_length_a 12.9977(10)
_cell_length_b 13.7820(10)
_cell_length_c 16.4446(12)
_cell_measurement_reflns_used 7999
_cell_measurement_temperature 173(2)
_cell_measurement_theta_max 28.21
_cell_measurement_theta_min 2.19
_cell_volume 2847.4(4)
_computing_cell_refinement 'Bruker SMART'
_computing_data_collection 'Bruker SMART'
_computing_data_reduction 'Bruker SAINT'
_computing_molecular_graphics 'Bruker SHELXTL'
_computing_publication_material 'Bruker SHELXTL'
_computing_structure_refinement 'SHELXL-2013 (Sheldrick, 2013)'
_computing_structure_solution 'Bruker SHELXTL'
_diffrn_ambient_temperature 173(2)
_diffrn_measured_fraction_theta_full 1.000
_diffrn_measured_fraction_theta_max 1.000
_diffrn_measurement_device_type 'CCD area detector'
_diffrn_measurement_method 'phi and omega scans'
_diffrn_radiation_monochromator graphite
_diffrn_radiation_source 'sealed tube'
_diffrn_radiation_type MoK\a
_diffrn_radiation_wavelength 0.71073
_diffrn_reflns_av_R_equivalents 0.0300
_diffrn_reflns_av_unetI/netI 0.0289
_diffrn_reflns_Laue_measured_fraction_full 1.000
_diffrn_reflns_Laue_measured_fraction_max 1.000
_diffrn_reflns_limit_h_max 16
_diffrn_reflns_limit_h_min -16
_diffrn_reflns_limit_k_max 17
_diffrn_reflns_limit_k_min -17
_diffrn_reflns_limit_l_max 21
_diffrn_reflns_limit_l_min -20
_diffrn_reflns_number 21207
_diffrn_reflns_point_group_measured_fraction_full 0.982
_diffrn_reflns_point_group_measured_fraction_max 0.972
_diffrn_reflns_theta_full 25.242
_diffrn_reflns_theta_max 27.499
_diffrn_reflns_theta_min 2.193
_exptl_absorpt_coefficient_mu 0.773
_exptl_absorpt_correction_T_max 1.0
_exptl_absorpt_correction_T_min 0.592536
_exptl_absorpt_correction_type empirical
_exptl_absorpt_process_details 'SADABS v2.10 BRUKER 2001'
_exptl_crystal_colour red
_exptl_crystal_density_diffrn 1.630
_exptl_crystal_description block
_exptl_crystal_F_000 1424
_exptl_crystal_size_max 0.20
_exptl_crystal_size_mid 0.20
_exptl_crystal_size_min 0.15
_refine_diff_density_max 1.235
_refine_diff_density_min -0.329
_refine_diff_density_rms 0.078
_refine_ls_abs_structure_details
;
 Classical Flack method preferred over Parsons because s.u. lower.
;
_refine_ls_abs_structure_Flack 0.03(3)
_refine_ls_extinction_method none
_refine_ls_goodness_of_fit_ref 1.039
_refine_ls_hydrogen_treatment constr
_refine_ls_matrix_type full
_refine_ls_number_parameters 397
_refine_ls_number_reflns 6362
_refine_ls_number_restraints 2
_refine_ls_restrained_S_all 1.039
_refine_ls_R_factor_all 0.0718
_refine_ls_R_factor_gt 0.0685
_refine_ls_shift/su_max 0.000
_refine_ls_shift/su_mean 0.000
_refine_ls_structure_factor_coef Fsqd
_refine_ls_weighting_details 'w=1/[\s^2^(Fo^2^)+(0.1393P)^2^+1.6341P] where P=(Fo^2^+2Fc^2^)/3'
_refine_ls_weighting_scheme calc
_refine_ls_wR_factor_gt 0.1761
_refine_ls_wR_factor_ref 0.1814
_reflns_Friedel_coverage 0.941
_reflns_Friedel_fraction_full 0.964
_reflns_Friedel_fraction_max 0.944
_reflns_number_gt 5978
_reflns_number_total 6362
_reflns_threshold_expression 'I > 2\s(I)'
_cod_data_source_file ic5b01500_si_003.cif
_cod_data_source_block x3
_cod_original_sg_symbol_H-M 'C c'
_cod_database_code 4346432
_shelx_space_group_comment
;
The symmetry employed for this shelxl refinement is uniquely defined
by the following loop, which should always be used as a source of
symmetry information in preference to the above space-group names.
They are only intended as comments.
;
_shelxl_version_number 2013-3

loop_
_space_group_symop_operation_xyz
'x, y, z'
'x, -y, z+1/2'
'x+1/2, y+1/2, z'
'x+1/2, -y+1/2, z+1/2'

loop_
_atom_site_label
_atom_site_type_symbol
_atom_site_fract_x
_atom_site_fract_y
_atom_site_fract_z
_atom_site_U_iso_or_equiv
_atom_site_adp_type
_atom_site_occupancy
_atom_site_site_symmetry_order
_atom_site_calc_flag
_atom_site_refinement_flags_posn
_atom_site_refinement_flags_adp
Fe1 Fe 0.53314(5) 0.72472(5) 0.57902(5) 0.0344(2) Uani 1 1 d . .
N1 N 0.6622(4) 0.6546(5) 0.6401(4) 0.0425(12) Uani 1 1 d . .
C1 C 0.6764(6) 0.5595(6) 0.6518(5) 0.0521(17) Uani 1 1 d . .
H1A H 0.6191 0.5172 0.6274 0.062 Uiso 1 1 calc R U
N2 N 0.6232(5) 0.8332(5) 0.6112(4) 0.0440(14) Uani 1 1 d . .
C2 C 0.7712(7) 0.5197(7) 0.6983(7) 0.069(2) Uani 1 1 d . .
H2A H 0.7783 0.4515 0.7062 0.083 Uiso 1 1 calc R U
N3 N 0.4293(5) 0.8267(4) 0.5281(4) 0.0409(13) Uani 1 1 d . .
N4 N 0.4757(5) 0.7176(4) 0.6789(4) 0.0427(13) Uani 1 1 d . .
C4 C 0.8553(8) 0.5807(9) 0.7330(7) 0.078(3) Uani 1 1 d . .
H4A H 0.9212 0.5548 0.7645 0.093 Uiso 1 1 calc R U
N5 N 0.4446(4) 0.6157(4) 0.5456(4) 0.0396(12) Uani 1 1 d . .
C5 C 0.8428(7) 0.6796(8) 0.7213(6) 0.068(2) Uani 1 1 d . .
H5A H 0.8998 0.7227 0.7446 0.082 Uiso 1 1 calc R U
N6 N 0.5665(4) 0.6972(4) 0.4707(4) 0.0375(11) Uani 1 1 d . .
C6 C 0.7462(6) 0.7148(6) 0.6752(5) 0.0482(16) Uani 1 1 d . .
C7 C 0.7249(6) 0.8183(7) 0.6576(6) 0.057(2) Uani 1 1 d . .
H7A H 0.7755 0.8685 0.6762 0.068 Uiso 1 1 calc R U
C8 C 0.5803(7) 0.9236(5) 0.5879(5) 0.0496(17) Uani 1 1 d . .
H8A H 0.6211 0.9560 0.5523 0.059 Uiso 1 1 calc R U
H8B H 0.5864 0.9638 0.6388 0.059 Uiso 1 1 calc R U
C9 C 0.4679(6) 0.9170(5) 0.5412(5) 0.0447(15) Uani 1 1 d . .
C10 C 0.4042(8) 0.9991(6) 0.5114(6) 0.060(2) Uani 1 1 d . .
H10A H 0.4330 1.0627 0.5203 0.072 Uiso 1 1 calc R U
C11 C 0.2992(8) 0.9843(7) 0.4692(7) 0.069(2) Uani 1 1 d . .
H11A H 0.2540 1.0383 0.4500 0.083 Uiso 1 1 calc R U
C12 C 0.2602(7) 0.8923(7) 0.4551(7) 0.063(2) Uani 1 1 d . .
H12A H 0.1884 0.8815 0.4249 0.076 Uiso 1 1 calc R U
C13 C 0.3271(6) 0.8148(6) 0.4853(5) 0.0491(16) Uani 1 1 d . .
H13A H 0.2997 0.7507 0.4755 0.059 Uiso 1 1 calc R U
C14 C 0.5015(7) 0.7737(6) 0.7482(5) 0.0544(18) Uani 1 1 d . .
H14A H 0.5497 0.8259 0.7495 0.065 Uiso 1 1 calc R U
C15 C 0.4621(8) 0.7596(9) 0.8162(6) 0.066(2) Uani 1 1 d . .
H15A H 0.4835 0.8005 0.8641 0.079 Uiso 1 1 calc R U
C16 C 0.3904(7) 0.6850(8) 0.8151(6) 0.065(2) Uani 1 1 d . .
H16A H 0.3620 0.6738 0.8620 0.078 Uiso 1 1 calc R U
C17 C 0.3610(6) 0.6269(7) 0.7441(6) 0.060(2) Uani 1 1 d . .
H17A H 0.3116 0.5755 0.7416 0.072 Uiso 1 1 calc R U
C18 C 0.4045(5) 0.6445(5) 0.6765(5) 0.0464(15) Uani 1 1 d . .
C19 C 0.3787(6) 0.5849(5) 0.5995(5) 0.0518(17) Uani 1 1 d . .
H19A H 0.3919 0.5155 0.6143 0.062 Uiso 1 1 calc R U
H19B H 0.3026 0.5927 0.5699 0.062 Uiso 1 1 calc R U
C20 C 0.4445(6) 0.5727(5) 0.4760(5) 0.0478(15) Uani 1 1 d . .
H20A H 0.4028 0.5168 0.4563 0.057 Uiso 1 1 calc R U
C21 C 0.5141(5) 0.6178(5) 0.4305(4) 0.0434(14) Uani 1 1 d . .
C22 C 0.5264(7) 0.5863(6) 0.3534(5) 0.0581(19) Uani 1 1 d . .
H22A H 0.4899 0.5303 0.3270 0.070 Uiso 1 1 calc R U
C23 C 0.5927(8) 0.6382(8) 0.3160(6) 0.064(2) Uani 1 1 d . .
H23A H 0.6034 0.6174 0.2637 0.077 Uiso 1 1 calc R U
C24 C 0.6432(8) 0.7196(6) 0.3544(6) 0.059(2) Uani 1 1 d . .
H24A H 0.6870 0.7572 0.3283 0.071 Uiso 1 1 calc R U
C25 C 0.6290(6) 0.7463(6) 0.4331(5) 0.0488(15) Uani 1 1 d . .
H25A H 0.6655 0.8017 0.4606 0.059 Uiso 1 1 calc R U
Cl1S Cl 0.16515(14) 0.51899(13) 0.36830(12) 0.0497(4) Uani 1 1 d . .
O4S O 0.0635(7) 0.5181(9) 0.3877(8) 0.113(3) Uani 1 1 d . .
O5S O 0.1450(10) 0.4942(9) 0.2837(7) 0.116(3) Uani 1 1 d . .
O6S O 0.2357(6) 0.4487(5) 0.4187(6) 0.091(3) Uani 1 1 d . .
O7S O 0.2085(8) 0.6127(6) 0.3804(9) 0.127(5) Uani 1 1 d . .
S1S S 0.48442(16) 0.31100(15) 0.55765(13) 0.0521(4) Uani 1 1 d . .
C1S C 0.5948(7) 0.2344(6) 0.6048(6) 0.0550(19) Uani 1 1 d . .
F1S F 0.6245(6) 0.1809(5) 0.5487(5) 0.091(2) Uani 1 1 d . .
O1S O 0.4648(6) 0.3657(5) 0.6260(4) 0.0683(16) Uani 1 1 d . .
O2S O 0.4021(6) 0.2454(5) 0.5177(5) 0.0669(16) Uani 1 1 d . .
F2S F 0.6803(6) 0.2887(5) 0.6444(5) 0.087(2) Uani 1 1 d . .
F3S F 0.5744(6) 0.1763(5) 0.6617(5) 0.0858(18) Uani 1 1 d . .
O3S O 0.5253(6) 0.3701(5) 0.4996(5) 0.0727(17) Uani 1 1 d . .

loop_
_atom_site_aniso_label
_atom_site_aniso_U_11
_atom_site_aniso_U_22
_atom_site_aniso_U_33
_atom_site_aniso_U_23
_atom_site_aniso_U_13
_atom_site_aniso_U_12
Fe1 0.0300(4) 0.0314(4) 0.0410(4) 0.0010(3) 0.0073(3) -0.0092(3)
N1 0.033(3) 0.049(3) 0.044(3) 0.004(2) 0.008(2) -0.008(2)
C1 0.040(3) 0.050(4) 0.063(4) 0.012(3) 0.006(3) -0.003(3)
N2 0.045(3) 0.043(3) 0.044(3) -0.004(2) 0.011(2) -0.019(3)
C2 0.050(4) 0.069(5) 0.082(6) 0.020(5) 0.004(4) 0.003(4)
N3 0.044(3) 0.037(3) 0.045(3) 0.006(2) 0.018(2) -0.002(2)
N4 0.034(3) 0.045(3) 0.050(3) 0.006(2) 0.012(2) -0.005(2)
C4 0.044(4) 0.094(7) 0.083(7) 0.024(6) -0.005(4) 0.005(5)
N5 0.031(2) 0.032(2) 0.053(3) 0.006(2) 0.005(2) -0.007(2)
C5 0.038(4) 0.085(6) 0.070(5) 0.007(5) -0.005(4) -0.011(4)
N6 0.034(3) 0.032(2) 0.043(3) 0.001(2) 0.004(2) 0.000(2)
C6 0.034(3) 0.059(4) 0.047(4) 0.002(3) 0.003(3) -0.012(3)
C7 0.041(4) 0.061(5) 0.065(5) -0.006(4) 0.006(3) -0.020(3)
C8 0.066(5) 0.036(3) 0.049(4) -0.004(3) 0.019(3) -0.010(3)
C9 0.056(4) 0.033(3) 0.050(4) -0.001(3) 0.023(3) -0.001(3)
C10 0.072(5) 0.037(3) 0.077(6) 0.003(3) 0.026(4) 0.005(4)
C11 0.066(5) 0.057(5) 0.086(7) 0.016(4) 0.020(5) 0.019(4)
C12 0.047(4) 0.067(5) 0.075(6) 0.012(4) 0.015(4) 0.009(4)
C13 0.041(3) 0.048(4) 0.057(4) 0.013(3) 0.012(3) -0.002(3)
C14 0.056(4) 0.061(5) 0.047(4) 0.000(3) 0.013(3) -0.012(3)
C15 0.062(5) 0.091(6) 0.046(4) 0.003(4) 0.017(4) -0.004(5)
C16 0.052(4) 0.092(7) 0.056(5) 0.026(5) 0.023(4) 0.000(4)
C17 0.037(3) 0.070(5) 0.076(5) 0.033(4) 0.021(3) 0.002(3)
C18 0.031(3) 0.049(3) 0.057(4) 0.021(3) 0.009(3) -0.004(3)
C19 0.040(3) 0.038(3) 0.075(5) 0.012(3) 0.010(3) -0.013(3)
C20 0.039(3) 0.037(3) 0.062(4) -0.005(3) 0.003(3) -0.012(3)
C21 0.034(3) 0.041(3) 0.048(3) -0.003(3) -0.002(2) -0.002(2)
C22 0.056(4) 0.055(4) 0.055(4) -0.014(3) -0.002(3) 0.003(4)
C23 0.069(5) 0.077(6) 0.047(4) -0.008(4) 0.014(4) 0.011(5)
C24 0.065(5) 0.068(5) 0.050(4) 0.003(4) 0.023(4) 0.000(4)
C25 0.053(4) 0.048(3) 0.045(4) -0.001(3) 0.013(3) -0.009(3)
Cl1S 0.0402(8) 0.0501(9) 0.0542(9) -0.0043(7) 0.0037(6) -0.0007(7)
O4S 0.069(5) 0.146(9) 0.134(9) -0.001(7) 0.047(5) -0.002(6)
O5S 0.130(8) 0.140(8) 0.080(6) -0.026(6) 0.033(6) 0.018(7)
O6S 0.058(4) 0.061(4) 0.129(7) 0.036(4) -0.019(4) -0.018(3)
O7S 0.087(6) 0.061(4) 0.185(11) 0.015(5) -0.051(6) -0.020(4)
S1S 0.0515(10) 0.0488(10) 0.0537(10) -0.0043(8) 0.0093(8) 0.0002(8)
C1S 0.043(4) 0.048(4) 0.065(5) 0.001(3) -0.001(4) 0.015(3)
F1S 0.090(5) 0.083(4) 0.100(5) -0.016(3) 0.027(4) 0.024(3)
O1S 0.070(4) 0.064(3) 0.068(4) -0.010(3) 0.012(3) 0.021(3)
O2S 0.066(4) 0.058(3) 0.071(4) -0.003(3) 0.006(3) -0.011(3)
F2S 0.063(4) 0.082(4) 0.103(5) -0.008(3) -0.001(3) 0.009(3)
F3S 0.090(4) 0.074(4) 0.093(4) 0.020(3) 0.023(3) 0.015(3)
O3S 0.072(4) 0.063(3) 0.084(5) 0.014(3) 0.022(4) -0.005(3)

loop_
_atom_type_symbol
_atom_type_description
_atom_type_scat_dispersion_real
_atom_type_scat_dispersion_imag
_atom_type_scat_source
C C 0.0033 0.0016 'International Tables Vol C Tables 4.2.6.8 and 6.1.1.4'
H H 0.0000 0.0000 'International Tables Vol C Tables 4.2.6.8 and 6.1.1.4'
N N 0.0061 0.0033 'International Tables Vol C Tables 4.2.6.8 and 6.1.1.4'
O O 0.0106 0.0060 'International Tables Vol C Tables 4.2.6.8 and 6.1.1.4'
S S 0.1246 0.1234 'International Tables Vol C Tables 4.2.6.8 and 6.1.1.4'
F F 0.0171 0.0103 'International Tables Vol C Tables 4.2.6.8 and 6.1.1.4'
Fe Fe 0.3463 0.8444 'International Tables Vol C Tables 4.2.6.8 and 6.1.1.4'
Cl Cl 0.1484 0.1585 'International Tables Vol C Tables 4.2.6.8 and 6.1.1.4'

loop_
_geom_angle_atom_site_label_1
_geom_angle_atom_site_label_2
_geom_angle_atom_site_label_3
_geom_angle
N5 Fe1 N2 179.0(3)
N5 Fe1 N4 82.5(3)
N2 Fe1 N4 98.4(3)
N5 Fe1 N1 97.7(2)
N2 Fe1 N1 82.0(3)
N4 Fe1 N1 90.3(2)
N5 Fe1 N6 81.0(2)
N2 Fe1 N6 98.1(2)
N4 Fe1 N6 163.4(2)
N1 Fe1 N6 90.6(2)
N5 Fe1 N3 98.2(3)
N2 Fe1 N3 82.1(3)
N4 Fe1 N3 91.4(2)
N1 Fe1 N3 164.1(2)
N6 Fe1 N3 92.2(2)
C1 N1 C6 117.9(6)
C1 N1 Fe1 128.6(5)
C6 N1 Fe1 113.4(5)
N1 C1 C2 122.7(8)
N1 C1 H1A 118.7
C2 C1 H1A 118.7
C7 N2 C8 123.9(6)
C7 N2 Fe1 118.7(6)
C8 N2 Fe1 117.4(5)
C4 C2 C1 119.0(9)
C4 C2 H2A 120.5
C1 C2 H2A 120.5
C9 N3 C13 118.6(7)
C9 N3 Fe1 113.9(5)
C13 N3 Fe1 127.6(5)
C14 N4 C18 117.9(7)
C14 N4 Fe1 127.6(5)
C18 N4 Fe1 114.4(5)
C5 C4 C2 119.4(8)
C5 C4 H4A 120.3
C2 C4 H4A 120.3
C20 N5 C19 123.0(6)
C20 N5 Fe1 119.1(5)
C19 N5 Fe1 118.0(5)
C6 C5 C4 118.9(8)
C6 C5 H5A 120.6
C4 C5 H5A 120.6
C25 N6 C21 118.1(6)
C25 N6 Fe1 128.7(5)
C21 N6 Fe1 113.1(5)
N1 C6 C5 122.1(8)
N1 C6 C7 114.5(7)
C5 C6 C7 123.4(7)
N2 C7 C6 111.3(7)
N2 C7 H7A 124.3
C6 C7 H7A 124.3
N2 C8 C9 111.5(6)
N2 C8 H8A 109.3
C9 C8 H8A 109.3
N2 C8 H8B 109.3
C9 C8 H8B 109.3
H8A C8 H8B 108.0
N3 C9 C10 121.8(8)
N3 C9 C8 115.1(7)
C10 C9 C8 123.2(7)
C11 C10 C9 118.2(8)
C11 C10 H10A 120.9
C9 C10 H10A 120.9
C12 C11 C10 120.0(8)
C12 C11 H11A 120.0
C10 C11 H11A 120.0
C11 C12 C13 118.9(9)
C11 C12 H12A 120.5
C13 C12 H12A 120.5
N3 C13 C12 122.5(8)
N3 C13 H13A 118.7
C12 C13 H13A 118.7
N4 C14 C15 123.4(8)
N4 C14 H14A 118.3
C15 C14 H14A 118.3
C14 C15 C16 119.3(10)
C14 C15 H15A 120.4
C16 C15 H15A 120.4
C15 C16 C17 118.7(8)
C15 C16 H16A 120.7
C17 C16 H16A 120.7
C16 C17 C18 119.4(8)
C16 C17 H17A 120.3
C18 C17 H17A 120.3
N4 C18 C17 121.3(8)
N4 C18 C19 116.1(6)
C17 C18 C19 122.6(7)
N5 C19 C18 108.8(5)
N5 C19 H19A 109.9
C18 C19 H19A 109.9
N5 C19 H19B 109.9
C18 C19 H19B 109.9
H19A C19 H19B 108.3
N5 C20 C21 113.7(6)
N5 C20 H20A 123.1
C21 C20 H20A 123.1
N6 C21 C22 122.2(7)
N6 C21 C20 113.0(6)
C22 C21 C20 124.7(6)
C23 C22 C21 118.4(7)
C23 C22 H22A 120.8
C21 C22 H22A 120.8
C24 C23 C22 120.0(8)
C24 C23 H23A 120.0
C22 C23 H23A 120.0
C23 C24 C25 118.6(9)
C23 C24 H24A 120.7
C25 C24 H24A 120.7
N6 C25 C24 122.5(7)
N6 C25 H25A 118.7
C24 C25 H25A 118.7
O5S Cl1S O7S 109.5(8)
O5S Cl1S O4S 105.8(8)
O7S Cl1S O4S 109.6(8)
O5S Cl1S O6S 109.8(7)
O7S Cl1S O6S 111.4(5)
O4S Cl1S O6S 110.6(6)
O2S S1S O1S 115.6(5)
O2S S1S O3S 114.2(5)
O1S S1S O3S 112.9(5)
O2S S1S C1S 104.4(4)
O1S S1S C1S 104.8(4)
O3S S1S C1S 103.1(5)
F3S C1S F1S 108.0(8)
F3S C1S F2S 106.5(8)
F1S C1S F2S 107.1(8)
F3S C1S S1S 112.6(7)
F1S C1S S1S 112.0(7)
F2S C1S S1S 110.4(6)

loop_
_geom_bond_atom_site_label_1
_geom_bond_atom_site_label_2
_geom_bond_distance
Fe1 N5 1.887(5)
Fe1 N2 1.888(6)
Fe1 N4 1.973(6)
Fe1 N1 1.973(6)
Fe1 N6 1.974(6)
Fe1 N3 1.980(6)
N1 C1 1.330(10)
N1 C6 1.375(9)
C1 C2 1.386(11)
C1 H1A 0.9500
N2 C7 1.362(11)
N2 C8 1.380(11)
C2 C4 1.381(15)
C2 H2A 0.9500
N3 C9 1.339(9)
N3 C13 1.343(11)
N4 C14 1.347(10)
N4 C18 1.361(9)
C4 C5 1.381(16)
C4 H4A 0.9500
N5 C20 1.289(10)
N5 C19 1.445(9)
C5 C6 1.378(12)
C5 H5A 0.9500
N6 C25 1.325(10)
N6 C21 1.367(8)
C6 C7 1.467(13)
C7 H7A 0.9500
C8 C9 1.468(12)
C8 H8A 0.9900
C8 H8B 0.9900
C9 C10 1.413(11)
C10 C11 1.378(15)
C10 H10A 0.9500
C11 C12 1.363(14)
C11 H11A 0.9500
C12 C13 1.388(11)
C12 H12A 0.9500
C13 H13A 0.9500
C14 C15 1.359(13)
C14 H14A 0.9500
C15 C16 1.384(15)
C15 H15A 0.9500
C16 C17 1.385(15)
C16 H16A 0.9500
C17 C18 1.391(11)
C17 H17A 0.9500
C18 C19 1.475(12)
C19 H19A 0.9900
C19 H19B 0.9900
C20 C21 1.454(11)
C20 H20A 0.9500
C21 C22 1.387(11)
C22 C23 1.380(14)
C22 H22A 0.9500
C23 C24 1.369(14)
C23 H23A 0.9500
C24 C25 1.404(12)
C24 H24A 0.9500
C25 H25A 0.9500
Cl1S O5S 1.390(10)
Cl1S O7S 1.403(8)
Cl1S O4S 1.436(9)
Cl1S O6S 1.441(7)
S1S O2S 1.426(7)
S1S O1S 1.429(7)
S1S O3S 1.455(7)
S1S C1S 1.789(7)
C1S F3S 1.310(12)
C1S F1S 1.315(12)
C1S F2S 1.359(11)

loop_
_geom_torsion_atom_site_label_1
_geom_torsion_atom_site_label_2
_geom_torsion_atom_site_label_3
_geom_torsion_atom_site_label_4
_geom_torsion
C6 N1 C1 C2 0.6(13)
Fe1 N1 C1 C2 -178.2(7)
N4 Fe1 N2 C7 88.4(6)
N1 Fe1 N2 C7 -0.8(6)
N6 Fe1 N2 C7 -90.2(6)
N3 Fe1 N2 C7 178.7(6)
N4 Fe1 N2 C8 -89.8(6)
N1 Fe1 N2 C8 -178.9(6)
N6 Fe1 N2 C8 91.6(6)
N3 Fe1 N2 C8 0.5(5)
N1 C1 C2 C4 -1.0(16)
C1 C2 C4 C5 0.6(18)
N4 Fe1 N5 C20 -177.2(6)
N1 Fe1 N5 C20 -87.9(5)
N6 Fe1 N5 C20 1.5(5)
N3 Fe1 N5 C20 92.4(6)
N4 Fe1 N5 C19 3.4(5)
N1 Fe1 N5 C19 92.7(5)
N6 Fe1 N5 C19 -177.9(5)
N3 Fe1 N5 C19 -87.0(5)
C2 C4 C5 C6 0.1(17)
C1 N1 C6 C5 0.1(12)
Fe1 N1 C6 C5 179.1(7)
C1 N1 C6 C7 178.6(7)
Fe1 N1 C6 C7 -2.4(8)
C4 C5 C6 N1 -0.4(15)
C4 C5 C6 C7 -178.8(10)
C8 N2 C7 C6 177.7(7)
Fe1 N2 C7 C6 -0.3(9)
N1 C6 C7 N2 1.8(10)
C5 C6 C7 N2 -179.8(8)
C7 N2 C8 C9 -177.7(7)
Fe1 N2 C8 C9 0.4(8)
C13 N3 C9 C10 0.1(11)
Fe1 N3 C9 C10 -178.2(6)
C13 N3 C9 C8 -179.6(7)
Fe1 N3 C9 C8 2.0(8)
N2 C8 C9 N3 -1.6(9)
N2 C8 C9 C10 178.6(7)
N3 C9 C10 C11 1.1(13)
C8 C9 C10 C11 -179.2(9)
C9 C10 C11 C12 -1.8(16)
C10 C11 C12 C13 1.4(16)
C9 N3 C13 C12 -0.6(12)
Fe1 N3 C13 C12 177.4(6)
C11 C12 C13 N3 -0.1(14)
C18 N4 C14 C15 1.7(13)
Fe1 N4 C14 C15 -176.0(8)
N4 C14 C15 C16 -1.0(16)
C14 C15 C16 C17 -0.1(15)
C15 C16 C17 C18 0.4(13)
C14 N4 C18 C17 -1.3(10)
Fe1 N4 C18 C17 176.7(6)
C14 N4 C18 C19 -180.0(7)
Fe1 N4 C18 C19 -2.0(8)
C16 C17 C18 N4 0.3(11)
C16 C17 C18 C19 178.9(7)
C20 N5 C19 C18 175.6(6)
Fe1 N5 C19 C18 -5.1(7)
N4 C18 C19 N5 4.4(8)
C17 C18 C19 N5 -174.3(6)
C19 N5 C20 C21 178.0(6)
Fe1 N5 C20 C21 -1.3(8)
C25 N6 C21 C22 1.5(10)
Fe1 N6 C21 C22 179.9(6)
C25 N6 C21 C20 -177.4(6)
Fe1 N6 C21 C20 0.9(7)
N5 C20 C21 N6 0.2(9)
N5 C20 C21 C22 -178.8(7)
N6 C21 C22 C23 -0.9(12)
C20 C21 C22 C23 177.9(8)
C21 C22 C23 C24 -1.1(14)
C22 C23 C24 C25 2.3(15)
C21 N6 C25 C24 -0.2(11)
Fe1 N6 C25 C24 -178.3(7)
C23 C24 C25 N6 -1.7(14)
O2S S1S C1S F3S -62.0(8)
O1S S1S C1S F3S 60.0(8)
O3S S1S C1S F3S 178.3(7)
O2S S1S C1S F1S 59.8(8)
O1S S1S C1S F1S -178.1(8)
O3S S1S C1S F1S -59.8(8)
O2S S1S C1S F2S 179.1(7)
O1S S1S C1S F2S -58.9(8)
O3S S1S C1S F2S 59.4(8)
